data_4080323
loop_
_publ_author_name
'Mora, Elsa'
'Maria, Leonor'
'Biswas, Biplab'
'Camp, Cl\'ement'
'Santos, Isabel C.'
'P\'ecaut, Jacques'
'Cruz, Adelaide'
'Carretas, Jos\'e M.'
'Mar\,calo, Joaquim'
'Mazzanti, Marinella'

_publ_section_title
;
 Diamine Bis(phenolate) as Supporting Ligands in Organoactinide(IV)
 Chemistry. Synthesis, Structural Characterization, and Reactivity of
 Stable Dialkyl Derivatives
;
_journal_issue 5
_journal_name_full Organometallics
_journal_page_first 1409
_journal_paper_doi 10.1021/om3010806
_journal_volume 32
_journal_year 2013
_chemical_formula_moiety '2(C44 H62 Cl2 N4 O2 Th),3(C7 H8)'
_chemical_formula_sum 'C109 H148 Cl4 N8 O4 Th2'
_chemical_formula_weight 2240.23
_chemical_name_systematic
;
 ?
;
_space_group_IT_number 148
_symmetry_cell_setting trigonal
_symmetry_space_group_name_Hall '-R 3'
_symmetry_space_group_name_H-M 'R -3 :H'
_atom_sites_solution_hydrogens geom
_atom_sites_solution_primary direct
_atom_sites_solution_secondary difmap
_audit_creation_method SHELXL-97
_cell_angle_alpha 90.00
_cell_angle_beta 90.00
_cell_angle_gamma 120.00
_cell_formula_units_Z 9
_cell_length_a 41.4321(13)
_cell_length_b 41.4321(13)
_cell_length_c 19.3575(7)
_cell_measurement_reflns_used 9438
_cell_measurement_temperature 150(2)
_cell_measurement_theta_max 26.39
_cell_measurement_theta_min 2.39
_cell_volume 28777.5(16)
_computing_cell_refinement 'Bruker SAINT'
_computing_data_collection 'Bruker APEX2'
_computing_data_reduction 'Bruker SAINT'
_computing_molecular_graphics ORTEP3(Farrugia,1997)
_computing_publication_material 'WinGX (Farrugia, 1999)'
_computing_structure_refinement 'SHELXL-97 (Sheldrick, 2008)'
_computing_structure_solution 'SIR97 (Altomare, 1999)'
_diffrn_ambient_temperature 150(2)
_diffrn_measured_fraction_theta_full 0.999
_diffrn_measured_fraction_theta_max 0.999
_diffrn_measurement_device_type 'Bruker APEX-II CCD'
_diffrn_measurement_method '\f and \w scans'
_diffrn_radiation_monochromator graphite
_diffrn_radiation_source 'fine-focus sealed tube'
_diffrn_radiation_type MoK\a
_diffrn_radiation_wavelength 0.71073
_diffrn_reflns_av_R_equivalents 0.0610
_diffrn_reflns_av_sigmaI/netI 0.0290
_diffrn_reflns_limit_h_max 50
_diffrn_reflns_limit_h_min -44
_diffrn_reflns_limit_k_max 50
_diffrn_reflns_limit_k_min -50
_diffrn_reflns_limit_l_max 23
_diffrn_reflns_limit_l_min -23
_diffrn_reflns_number 194439
_diffrn_reflns_theta_full 25.68
_diffrn_reflns_theta_max 25.68
_diffrn_reflns_theta_min 2.94
_exptl_absorpt_coefficient_mu 2.450
_exptl_absorpt_correction_T_max 0.7917
_exptl_absorpt_correction_T_min 0.6668
_exptl_absorpt_correction_type multi-scan
_exptl_absorpt_process_details 'sadabs; Sheldrick 2004'
_exptl_crystal_colour colourless
_exptl_crystal_density_diffrn 1.163
_exptl_crystal_density_method 'not measured'
_exptl_crystal_description prism
_exptl_crystal_F_000 10242
_exptl_crystal_size_max 0.18
_exptl_crystal_size_mid 0.14
_exptl_crystal_size_min 0.10
_refine_diff_density_max 2.714
_refine_diff_density_min -4.721
_refine_diff_density_rms 0.108
_refine_ls_extinction_method none
_refine_ls_goodness_of_fit_ref 1.214
_refine_ls_hydrogen_treatment constr
_refine_ls_matrix_type full
_refine_ls_number_parameters 645
_refine_ls_number_reflns 12136
_refine_ls_number_restraints 25
_refine_ls_restrained_S_all 1.213
_refine_ls_R_factor_all 0.0485
_refine_ls_R_factor_gt 0.0364
_refine_ls_shift/su_max 0.014
_refine_ls_shift/su_mean 0.001
_refine_ls_structure_factor_coef Fsqd
_refine_ls_weighting_details 'calc w=1/[\s^2^(Fo^2^)+(0.0000P)^2^+0.75989P] where P=(Fo^2^+2Fc^2^)/3'
_refine_ls_weighting_scheme calc
_refine_ls_wR_factor_gt 0.0767
_refine_ls_wR_factor_ref 0.0792
_reflns_number_gt 10552
_reflns_number_total 12136
_reflns_threshold_expression >2\s(I)
_cod_data_source_file om3010806_si_002.cif
_cod_data_source_block Comp-8
_cod_original_sg_symbol_H-M 'R -3'
_cod_database_code 4080323

loop_
_symmetry_equiv_pos_as_xyz
'x, y, z'
'-y, x-y, z'
'-x+y, -x, z'
'x+2/3, y+1/3, z+1/3'
'-y+2/3, x-y+1/3, z+1/3'
'-x+y+2/3, -x+1/3, z+1/3'
'x+1/3, y+2/3, z+2/3'
'-y+1/3, x-y+2/3, z+2/3'
'-x+y+1/3, -x+2/3, z+2/3'
'-x, -y, -z'
'y, -x+y, -z'
'x-y, x, -z'
'-x+2/3, -y+1/3, -z+1/3'
'y+2/3, -x+y+1/3, -z+1/3'
'x-y+2/3, x+1/3, -z+1/3'
'-x+1/3, -y+2/3, -z+2/3'
'y+1/3, -x+y+2/3, -z+2/3'
'x-y+1/3, x+2/3, -z+2/3'

loop_
_atom_site_label
_atom_site_type_symbol
_atom_site_fract_x
_atom_site_fract_y
_atom_site_fract_z
_atom_site_U_iso_or_equiv
_atom_site_adp_type
_atom_site_occupancy
_atom_site_symmetry_multiplicity
_atom_site_calc_flag
_atom_site_refinement_flags
_atom_site_disorder_assembly
_atom_site_disorder_group
Th1 Th 0.231588(4) 0.302369(4) 0.999302(8) 0.01886(5) Uani 1 1 d . . .
Cl2 Cl 0.29217(3) 0.31990(4) 0.91809(7) 0.0374(3) Uani 1 1 d . . .
Cl1 Cl 0.16348(3) 0.29930(3) 1.00726(6) 0.0299(3) Uani 1 1 d . . .
O1 O 0.21596(9) 0.24326(8) 0.98073(16) 0.0252(7) Uani 1 1 d . . .
O2 O 0.25396(8) 0.35172(8) 1.06876(16) 0.0251(7) Uani 1 1 d . . .
N1 N 0.19801(10) 0.25959(10) 1.11415(19) 0.0217(8) Uani 1 1 d . . .
N2 N 0.28020(10) 0.30083(10) 1.0908(2) 0.0262(9) Uani 1 1 d . . .
C1 C 0.19946(12) 0.20722(12) 1.0000(2) 0.0242(10) Uani 1 1 d . . .
C2 C 0.17459(12) 0.19621(12) 1.0558(2) 0.0240(10) Uani 1 1 d . . .
C3 C 0.15685(12) 0.15968(12) 1.0789(3) 0.0274(10) Uani 1 1 d . . .
H3 H 0.1404 0.1528 1.1172 0.033 Uiso 1 1 calc R . .
C4 C 0.16252(13) 0.13272(13) 1.0473(3) 0.0312(11) Uani 1 1 d . . .
C5 C 0.18672(13) 0.14417(13) 0.9915(3) 0.0306(11) Uani 1 1 d . . .
H5 H 0.1908 0.1261 0.9692 0.037 Uiso 1 1 calc R . .
C6 C 0.20561(13) 0.18066(13) 0.9658(2) 0.0276(10) Uani 1 1 d . . .
C7 C 0.14167(15) 0.09228(14) 1.0725(3) 0.0434(14) Uani 1 1 d . . .
C8 C 0.23205(16) 0.19011(15) 0.9037(3) 0.0369(12) Uani 1 1 d . . .
C9 C 0.10149(18) 0.07398(18) 1.0495(5) 0.087(3) Uani 1 1 d . . .
H9A H 0.1002 0.0710 0.9992 0.131 Uiso 1 1 calc R . .
H9B H 0.0909 0.0896 1.0630 0.131 Uiso 1 1 calc R . .
H9C H 0.0873 0.0495 1.0714 0.131 Uiso 1 1 calc R . .
C10 C 0.1595(2) 0.07027(17) 1.0467(4) 0.070(2) Uani 1 1 d . . .
H10A H 0.1460 0.0449 1.0655 0.104 Uiso 1 1 calc R . .
H10B H 0.1856 0.0825 1.0618 0.104 Uiso 1 1 calc R . .
H10C H 0.1585 0.0692 0.9961 0.104 Uiso 1 1 calc R . .
C11 C 0.1429(2) 0.09115(18) 1.1521(4) 0.076(2) Uani 1 1 d . . .
H11A H 0.1316 0.0652 1.1676 0.113 Uiso 1 1 calc R . .
H11B H 0.1290 0.1025 1.1716 0.113 Uiso 1 1 calc R . .
H11C H 0.1688 0.1051 1.1678 0.113 Uiso 1 1 calc R . .
C12 C 0.2317(2) 0.15551(17) 0.8742(3) 0.0546(17) Uani 1 1 d . . .
H12A H 0.2415 0.1454 0.9089 0.082 Uiso 1 1 calc R . .
H12B H 0.2474 0.1625 0.8327 0.082 Uiso 1 1 calc R . .
H12C H 0.2062 0.1366 0.8623 0.082 Uiso 1 1 calc R . .
C13 C 0.22129(19) 0.20759(18) 0.8447(3) 0.0518(16) Uani 1 1 d . . .
H13A H 0.1949 0.1915 0.8336 0.078 Uiso 1 1 calc R . .
H13B H 0.2364 0.2103 0.8039 0.078 Uiso 1 1 calc R . .
H13C H 0.2257 0.2322 0.8590 0.078 Uiso 1 1 calc R . .
C14 C 0.27239(16) 0.21754(17) 0.9245(3) 0.0482(15) Uani 1 1 d . . .
H14A H 0.2747 0.2415 0.9368 0.072 Uiso 1 1 calc R . .
H14B H 0.2890 0.2210 0.8856 0.072 Uiso 1 1 calc R . .
H14C H 0.2793 0.2076 0.9642 0.072 Uiso 1 1 calc R . .
C15 C 0.16561(12) 0.22359(12) 1.0903(2) 0.0237(10) Uani 1 1 d . . .
H15A H 0.1509 0.2294 1.0575 0.028 Uiso 1 1 calc R . .
H15B H 0.1495 0.2111 1.1307 0.028 Uiso 1 1 calc R . .
C16 C 0.22507(12) 0.25279(13) 1.1527(2) 0.0259(10) Uani 1 1 d . . .
H16A H 0.2283 0.2336 1.1284 0.031 Uiso 1 1 calc R . .
H16B H 0.2152 0.2433 1.1994 0.031 Uiso 1 1 calc R . .
C17 C 0.26244(13) 0.28812(13) 1.1589(2) 0.0280(11) Uani 1 1 d . . .
H17A H 0.2590 0.3079 1.1804 0.034 Uiso 1 1 calc R . .
H17B H 0.2789 0.2835 1.1894 0.034 Uiso 1 1 calc R . .
C18 C 0.18324(14) 0.27692(14) 1.1626(2) 0.0299(11) Uani 1 1 d . . .
H18A H 0.1713 0.2602 1.2020 0.045 Uiso 1 1 calc R . .
H18B H 0.1649 0.2812 1.1387 0.045 Uiso 1 1 calc R . .
H18C H 0.2038 0.3007 1.1792 0.045 Uiso 1 1 calc R . .
C19 C 0.29496(14) 0.27641(13) 1.0682(3) 0.0326(11) Uani 1 1 d . . .
H19A H 0.3118 0.2763 1.1037 0.049 Uiso 1 1 calc R . .
H19B H 0.3086 0.2859 1.0247 0.049 Uiso 1 1 calc R . .
H19C H 0.2742 0.2510 1.0613 0.049 Uiso 1 1 calc R . .
C20 C 0.31368(13) 0.33942(13) 1.0959(3) 0.0322(12) Uani 1 1 d . . .
H20A H 0.3340 0.3375 1.1190 0.039 Uiso 1 1 calc R . .
H20B H 0.3222 0.3488 1.0485 0.039 Uiso 1 1 calc R . .
C21 C 0.30795(13) 0.36757(13) 1.1338(3) 0.0304(11) Uani 1 1 d . . .
C22 C 0.27793(12) 0.37340(12) 1.1186(2) 0.0258(10) Uani 1 1 d . . .
C23 C 0.27364(13) 0.40030(13) 1.1551(2) 0.0293(11) Uani 1 1 d . . .
C24 C 0.30123(14) 0.42153(14) 1.2046(3) 0.0351(12) Uani 1 1 d . . .
H24 H 0.2989 0.4399 1.2299 0.042 Uiso 1 1 calc R . .
C25 C 0.33158(15) 0.41699(14) 1.2184(3) 0.0422(14) Uani 1 1 d . A .
C26 C 0.33403(14) 0.38917(13) 1.1832(3) 0.0386(13) Uani 1 1 d . . .
H26 H 0.3540 0.3848 1.1931 0.046 Uiso 1 1 calc R . .
C27 C 0.24076(14) 0.40699(14) 1.1441(3) 0.0333(12) Uani 1 1 d . . .
C28 C 0.36164(19) 0.44193(16) 1.2720(3) 0.0535(17) Uani 1 1 d . . .
C29 C 0.20372(15) 0.37142(15) 1.1593(3) 0.0444(14) Uani 1 1 d . . .
H29A H 0.1832 0.3766 1.1546 0.067 Uiso 1 1 calc R . .
H29B H 0.2041 0.3630 1.2065 0.067 Uiso 1 1 calc R . .
H29C H 0.2002 0.3519 1.1265 0.067 Uiso 1 1 calc R . .
C30 C 0.24031(17) 0.41913(17) 1.0699(3) 0.0447(14) Uani 1 1 d . . .
H30A H 0.2649 0.4401 1.0582 0.067 Uiso 1 1 calc R . .
H30B H 0.2215 0.4267 1.0654 0.067 Uiso 1 1 calc R . .
H30C H 0.2342 0.3983 1.0385 0.067 Uiso 1 1 calc R . .
C32B C 0.3488(5) 0.4331(6) 1.3366(9) 0.055(6) Uani 0.375(15) 1 d P A 1
H32A H 0.3684 0.4490 1.3692 0.082 Uiso 0.375(15) 1 calc PR A 1
H32B H 0.3411 0.4069 1.3455 0.082 Uiso 0.375(15) 1 calc PR A 1
H32C H 0.3273 0.4368 1.3424 0.082 Uiso 0.375(15) 1 calc PR A 1
C33A C 0.3781(5) 0.4831(4) 1.2489(10) 0.051(6) Uani 0.375(15) 1 d P A 1
H33A H 0.3581 0.4893 1.2470 0.076 Uiso 0.375(15) 1 calc PR A 1
H33B H 0.3894 0.4865 1.2031 0.076 Uiso 0.375(15) 1 calc PR A 1
H33C H 0.3971 0.4996 1.2821 0.076 Uiso 0.375(15) 1 calc PR A 1
C34A C 0.3979(4) 0.4363(5) 1.2643(9) 0.043(5) Uani 0.375(15) 1 d P A 1
H34A H 0.4191 0.4563 1.2891 0.064 Uiso 0.375(15) 1 calc PR A 1
H34B H 0.4043 0.4372 1.2153 0.064 Uiso 0.375(15) 1 calc PR A 1
H34C H 0.3921 0.4122 1.2837 0.064 Uiso 0.375(15) 1 calc PR A 1
C32A C 0.3582(5) 0.4167(4) 1.3368(8) 0.086(6) Uani 0.625(15) 1 d P A 2
H32D H 0.3781 0.4316 1.3699 0.128 Uiso 0.625(15) 1 calc PR A 2
H32E H 0.3606 0.3955 1.3213 0.128 Uiso 0.625(15) 1 calc PR A 2
H32F H 0.3340 0.4077 1.3590 0.128 Uiso 0.625(15) 1 calc PR A 2
C33B C 0.3510(4) 0.4706(4) 1.3081(8) 0.092(6) Uani 0.625(15) 1 d P A 2
H33D H 0.3263 0.4565 1.3295 0.138 Uiso 0.625(15) 1 calc PR A 2
H33E H 0.3507 0.4875 1.2731 0.138 Uiso 0.625(15) 1 calc PR A 2
H33F H 0.3696 0.4851 1.3435 0.138 Uiso 0.625(15) 1 calc PR A 2
C34B C 0.3977(4) 0.4608(4) 1.2443(8) 0.101(7) Uani 0.625(15) 1 d P A 2
H34D H 0.4153 0.4767 1.2798 0.151 Uiso 0.625(15) 1 calc PR A 2
H34E H 0.3983 0.4762 1.2053 0.151 Uiso 0.625(15) 1 calc PR A 2
H34F H 0.4046 0.4427 1.2283 0.151 Uiso 0.625(15) 1 calc PR A 2
C31 C 0.24260(17) 0.43765(16) 1.1916(3) 0.0475(15) Uani 1 1 d . . .
H31A H 0.2655 0.4612 1.1819 0.071 Uiso 1 1 calc R . .
H31B H 0.2426 0.4307 1.2399 0.071 Uiso 1 1 calc R . .
H31C H 0.2209 0.4406 1.1831 0.071 Uiso 1 1 calc R . .
N3 N 0.24255(10) 0.35710(10) 0.90890(19) 0.0237(8) Uani 1 1 d . . .
N4 N 0.19638(10) 0.28522(10) 0.87464(19) 0.0246(8) Uani 1 1 d . . .
C35 C 0.26772(13) 0.39222(13) 0.9245(3) 0.0279(11) Uani 1 1 d . . .
H35 H 0.2796 0.3971 0.9683 0.034 Uiso 1 1 calc R . .
C36 C 0.27754(13) 0.42195(13) 0.8805(3) 0.0305(11) Uani 1 1 d . . .
H36 H 0.2951 0.4466 0.8945 0.037 Uiso 1 1 calc R . .
C37 C 0.26134(14) 0.41513(14) 0.8161(3) 0.0337(12) Uani 1 1 d . . .
H37 H 0.2676 0.4350 0.7846 0.040 Uiso 1 1 calc R . .
C38 C 0.23592(13) 0.37906(14) 0.7982(3) 0.0298(11) Uani 1 1 d . . .
H38 H 0.2246 0.3737 0.7538 0.036 Uiso 1 1 calc R . .
C39 C 0.22685(12) 0.35039(13) 0.8455(2) 0.0235(10) Uani 1 1 d . . .
C40 C 0.19952(12) 0.31105(13) 0.8284(2) 0.0232(10) Uani 1 1 d . . .
C41 C 0.17773(13) 0.30125(14) 0.7697(2) 0.0303(11) Uani 1 1 d . . .
H41 H 0.1803 0.3199 0.7380 0.036 Uiso 1 1 calc R . .
C42 C 0.15233(14) 0.26442(15) 0.7570(3) 0.0336(12) Uani 1 1 d . . .
H42 H 0.1374 0.2574 0.7165 0.040 Uiso 1 1 calc R . .
C43 C 0.14891(14) 0.23804(14) 0.8038(3) 0.0324(11) Uani 1 1 d . . .
H43 H 0.1315 0.2124 0.7964 0.039 Uiso 1 1 calc R . .
C44 C 0.17110(13) 0.24937(14) 0.8617(3) 0.0299(11) Uani 1 1 d . . .
H44 H 0.1685 0.2310 0.8941 0.036 Uiso 1 1 calc R . .
C50 C 0.3646(2) 0.4690(2) 0.0397(4) 0.086(2) Uani 1 1 d . . .
H50A H 0.3773 0.4921 0.0668 0.130 Uiso 1 1 calc R . .
H50B H 0.3425 0.4505 0.0648 0.130 Uiso 1 1 calc R . .
H50C H 0.3570 0.4742 -0.0050 0.130 Uiso 1 1 calc R . .
C51 C 0.4272(3) 0.4736(3) 0.0443(5) 0.101(3) Uani 1 1 d . . .
H51 H 0.4374 0.4979 0.0631 0.121 Uiso 1 1 calc R . .
C52 C 0.4506(3) 0.4583(3) 0.0336(6) 0.125(4) Uani 1 1 d . . .
H52 H 0.4761 0.4722 0.0466 0.150 Uiso 1 1 calc R . .
C53 C 0.4375(3) 0.4252(3) 0.0058(5) 0.100(3) Uani 1 1 d . . .
H53 H 0.4535 0.4153 -0.0015 0.120 Uiso 1 1 calc R . .
C54 C 0.4006(3) 0.4049(2) -0.0125(4) 0.087(3) Uani 1 1 d . . .
H54 H 0.3909 0.3808 -0.0322 0.104 Uiso 1 1 calc R . .
C55 C 0.3777(2) 0.4199(2) -0.0022(4) 0.073(2) Uani 1 1 d . . .
H55 H 0.3524 0.4061 -0.0163 0.088 Uiso 1 1 calc R . .
C56 C 0.3907(2) 0.4541(2) 0.0280(3) 0.065(2) Uani 1 1 d . . .
C66 C 0.2681(15) 0.529(2) 0.013(3) 0.20(3) Uiso 0.25 1 d PD . .
H66 H 0.2510 0.5071 -0.0115 0.243 Uiso 0.25 1 calc PR . .
C65 C 0.2947(14) 0.5303(16) 0.058(2) 0.152(19) Uiso 0.25 1 d PD . .
H65 H 0.2943 0.5072 0.0626 0.182 Uiso 0.25 1 calc PR . .
C64 C 0.3218(16) 0.5589(19) 0.097(3) 0.22(3) Uiso 0.25 1 d PD . .
C69 C 0.3210(18) 0.592(2) 0.088(3) 0.21(3) Uiso 0.25 1 d PD . .
H69 H 0.3378 0.6136 0.1130 0.256 Uiso 0.25 1 calc PR . .
C68 C 0.2958(19) 0.593(2) 0.042(3) 0.21(3) Uiso 0.25 1 d PD . .
H68 H 0.2972 0.6167 0.0353 0.256 Uiso 0.25 1 calc PR . .
C67 C 0.269(2) 0.563(2) 0.006(4) 0.28(4) Uiso 0.25 1 d PD . .
H67 H 0.2512 0.5646 -0.0222 0.331 Uiso 0.25 1 calc PR . .
C70 C 0.345(2) 0.555(2) 0.151(4) 0.26(4) Uiso 0.25 1 d PD . .
H70A H 0.3308 0.5453 0.1931 0.386 Uiso 0.25 1 calc PR . .
H70B H 0.3670 0.5799 0.1602 0.386 Uiso 0.25 1 calc PR . .
H70C H 0.3538 0.5384 0.1344 0.386 Uiso 0.25 1 calc PR . .
C57 C 0.1226(11) 0.0993(11) 0.829(2) 0.122(15) Uiso 0.25 1 d PD . .
H57 H 0.1287 0.1189 0.8604 0.147 Uiso 0.25 1 calc PR . .
C58 C 0.0908(10) 0.0655(11) 0.8324(18) 0.114(13) Uiso 0.25 1 d PD . .
H58 H 0.0738 0.0627 0.8680 0.136 Uiso 0.25 1 calc PR . .
C59 C 0.0806(11) 0.0350(10) 0.791(2) 0.153(19) Uiso 0.25 1 d PD . .
H59 H 0.0579 0.0121 0.7961 0.183 Uiso 0.25 1 calc PR . .
C60 C 0.1069(17) 0.0413(17) 0.741(2) 0.19(3) Uiso 0.25 1 d PD . .
H60 H 0.1018 0.0210 0.7108 0.227 Uiso 0.25 1 calc PR . .
C61 C 0.1399(19) 0.0744(18) 0.729(4) 0.29(4) Uiso 0.25 1 d PD . .
C62 C 0.1448(17) 0.102(2) 0.774(3) 0.19(3) Uiso 0.25 1 d PD . .
H62 H 0.1660 0.1259 0.7663 0.234 Uiso 0.25 1 calc PR . .
C63 C 0.171(2) 0.081(3) 0.681(4) 0.36(6) Uiso 0.25 1 d PD . .
H63A H 0.1789 0.1048 0.6560 0.541 Uiso 0.25 1 calc PR . .
H63B H 0.1619 0.0608 0.6474 0.541 Uiso 0.25 1 calc PR . .
H63C H 0.1918 0.0828 0.7068 0.541 Uiso 0.25 1 calc PR . .

loop_
_atom_site_aniso_label
_atom_site_aniso_U_11
_atom_site_aniso_U_22
_atom_site_aniso_U_33
_atom_site_aniso_U_23
_atom_site_aniso_U_13
_atom_site_aniso_U_12
Th1 0.01880(9) 0.01934(9) 0.01922(8) 0.00484(7) 0.00022(6) 0.01012(7)
Cl2 0.0347(7) 0.0370(7) 0.0470(8) 0.0197(6) 0.0198(6) 0.0228(6)
Cl1 0.0248(6) 0.0401(7) 0.0303(6) 0.0053(5) -0.0004(5) 0.0203(5)
O1 0.0305(18) 0.0224(16) 0.0263(17) 0.0044(13) 0.0014(14) 0.0159(14)
O2 0.0248(17) 0.0257(17) 0.0269(17) 0.0009(14) -0.0032(13) 0.0143(14)
N1 0.0190(19) 0.0189(19) 0.024(2) -0.0004(15) -0.0036(15) 0.0072(16)
N2 0.0195(19) 0.021(2) 0.037(2) 0.0047(17) -0.0027(17) 0.0091(17)
C1 0.024(2) 0.024(2) 0.025(2) 0.0014(19) -0.0063(19) 0.013(2)
C2 0.019(2) 0.022(2) 0.033(3) 0.0000(19) -0.0060(19) 0.0115(19)
C3 0.020(2) 0.021(2) 0.038(3) 0.005(2) -0.001(2) 0.007(2)
C4 0.028(3) 0.021(2) 0.045(3) -0.001(2) -0.007(2) 0.012(2)
C5 0.032(3) 0.026(3) 0.039(3) -0.001(2) -0.005(2) 0.018(2)
C6 0.032(3) 0.027(3) 0.028(3) 0.000(2) -0.006(2) 0.018(2)
C7 0.036(3) 0.020(3) 0.069(4) 0.009(3) 0.002(3) 0.010(2)
C8 0.049(3) 0.038(3) 0.036(3) 0.002(2) 0.008(2) 0.031(3)
C9 0.043(4) 0.034(4) 0.162(9) 0.013(4) -0.015(5) 0.002(3)
C10 0.077(5) 0.032(3) 0.108(6) 0.023(4) 0.026(4) 0.033(3)
C11 0.102(6) 0.038(4) 0.083(5) 0.025(4) 0.021(5) 0.032(4)
C12 0.083(5) 0.052(4) 0.049(4) 0.002(3) 0.014(3) 0.049(4)
C13 0.080(5) 0.063(4) 0.036(3) 0.005(3) 0.011(3) 0.054(4)
C14 0.049(4) 0.055(4) 0.048(4) 0.007(3) 0.017(3) 0.032(3)
C15 0.019(2) 0.021(2) 0.029(3) 0.0031(19) 0.0030(19) 0.0089(19)
C16 0.027(2) 0.026(2) 0.024(2) 0.0051(19) -0.005(2) 0.013(2)
C17 0.031(3) 0.027(3) 0.026(3) 0.002(2) -0.009(2) 0.014(2)
C18 0.034(3) 0.032(3) 0.026(3) 0.000(2) 0.002(2) 0.018(2)
C19 0.028(3) 0.027(3) 0.048(3) 0.004(2) -0.003(2) 0.017(2)
C20 0.020(2) 0.024(2) 0.052(3) 0.006(2) -0.006(2) 0.010(2)
C21 0.024(2) 0.020(2) 0.040(3) 0.006(2) -0.008(2) 0.006(2)
C22 0.023(2) 0.016(2) 0.031(3) 0.0012(19) -0.006(2) 0.0039(19)
C23 0.031(3) 0.025(2) 0.026(3) 0.003(2) -0.002(2) 0.010(2)
C24 0.040(3) 0.024(3) 0.032(3) 0.000(2) -0.008(2) 0.009(2)
C25 0.041(3) 0.025(3) 0.045(3) 0.003(2) -0.020(3) 0.005(2)
C26 0.033(3) 0.022(3) 0.052(3) 0.005(2) -0.017(2) 0.006(2)
C27 0.040(3) 0.030(3) 0.030(3) -0.007(2) -0.002(2) 0.018(2)
C28 0.062(4) 0.032(3) 0.057(4) -0.011(3) -0.034(3) 0.016(3)
C29 0.036(3) 0.039(3) 0.057(4) -0.008(3) 0.002(3) 0.018(3)
C30 0.058(4) 0.055(4) 0.041(3) 0.000(3) -0.006(3) 0.043(3)
C32B 0.037(10) 0.069(16) 0.027(9) -0.018(10) -0.008(7) 0.003(9)
C33A 0.044(10) 0.028(8) 0.068(13) -0.011(8) -0.021(9) 0.009(7)
C34A 0.031(8) 0.043(10) 0.040(9) -0.018(8) -0.017(7) 0.007(8)
C32A 0.105(13) 0.054(8) 0.076(10) -0.007(7) -0.065(9) 0.023(8)
C33B 0.115(13) 0.071(9) 0.093(12) -0.053(8) -0.080(10) 0.048(9)
C34B 0.065(9) 0.067(11) 0.089(11) -0.008(8) -0.034(8) -0.028(8)
C31 0.050(4) 0.045(3) 0.049(4) -0.013(3) 0.000(3) 0.024(3)
N3 0.0210(19) 0.022(2) 0.028(2) 0.0058(16) 0.0026(16) 0.0107(17)
N4 0.023(2) 0.025(2) 0.026(2) 0.0025(16) 0.0029(16) 0.0124(17)
C35 0.024(2) 0.028(3) 0.033(3) 0.005(2) 0.003(2) 0.014(2)
C36 0.026(3) 0.024(2) 0.045(3) 0.010(2) 0.011(2) 0.014(2)
C37 0.037(3) 0.036(3) 0.038(3) 0.020(2) 0.016(2) 0.026(3)
C38 0.029(3) 0.040(3) 0.029(3) 0.013(2) 0.009(2) 0.023(2)
C39 0.023(2) 0.033(3) 0.024(2) 0.006(2) 0.0041(19) 0.020(2)
C40 0.022(2) 0.034(3) 0.021(2) 0.0044(19) 0.0064(18) 0.020(2)
C41 0.035(3) 0.043(3) 0.024(3) 0.004(2) 0.002(2) 0.028(3)
C42 0.032(3) 0.051(3) 0.026(3) -0.012(2) -0.006(2) 0.027(3)
C43 0.028(3) 0.033(3) 0.036(3) -0.008(2) -0.004(2) 0.016(2)
C44 0.028(3) 0.031(3) 0.033(3) -0.002(2) 0.001(2) 0.016(2)
C50 0.095(6) 0.098(7) 0.063(5) 0.000(5) 0.000(5) 0.046(6)
C51 0.083(6) 0.094(7) 0.103(7) -0.054(6) -0.016(5) 0.026(6)
C52 0.075(7) 0.124(9) 0.154(11) -0.061(8) -0.011(7) 0.034(7)
C53 0.104(8) 0.098(7) 0.090(7) -0.011(6) 0.016(6) 0.045(6)
C54 0.128(8) 0.058(5) 0.058(5) 0.007(4) -0.007(5) 0.034(6)
C55 0.086(6) 0.049(4) 0.056(5) 0.018(4) -0.003(4) 0.013(4)
C56 0.064(5) 0.073(5) 0.036(4) -0.007(3) 0.003(3) 0.018(4)

loop_
_atom_type_symbol
_atom_type_description
_atom_type_scat_dispersion_real
_atom_type_scat_dispersion_imag
_atom_type_scat_source
C C 0.0033 0.0016 'International Tables Vol C Tables 4.2.6.8 and 6.1.1.4'
H H 0.0000 0.0000 'International Tables Vol C Tables 4.2.6.8 and 6.1.1.4'
N N 0.0061 0.0033 'International Tables Vol C Tables 4.2.6.8 and 6.1.1.4'
O O 0.0106 0.0060 'International Tables Vol C Tables 4.2.6.8 and 6.1.1.4'
Cl Cl 0.1484 0.1585 'International Tables Vol C Tables 4.2.6.8 and 6.1.1.4'
Th Th -7.2400 8.8979 'International Tables Vol C Tables 4.2.6.8 and 6.1.1.4'

loop_
_geom_angle_atom_site_label_1
_geom_angle_atom_site_label_2
_geom_angle_atom_site_label_3
_geom_angle
O2 Th1 O1 150.03(11)
O2 Th1 N2 69.71(11)
O1 Th1 N2 83.70(11)
O2 Th1 N3 78.66(11)
O1 Th1 N3 130.48(11)
N2 Th1 N3 128.72(11)
O2 Th1 N4 134.25(11)
O1 Th1 N4 75.33(11)
N2 Th1 N4 151.81(11)
N3 Th1 N4 59.42(11)
O2 Th1 Cl2 101.42(8)
O1 Th1 Cl2 85.57(8)
N2 Th1 Cl2 77.73(9)
N3 Th1 Cl2 70.11(8)
N4 Th1 Cl2 81.99(8)
O2 Th1 N1 87.01(11)
O1 Th1 N1 69.29(11)
N2 Th1 N1 66.30(11)
N3 Th1 N1 151.50(11)
N4 Th1 N1 121.07(11)
Cl2 Th1 N1 137.54(8)
O2 Th1 Cl1 87.44(8)
O1 Th1 Cl1 103.28(8)
N2 Th1 Cl1 135.79(9)
N3 Th1 Cl1 79.34(8)
N4 Th1 Cl1 68.67(8)
Cl2 Th1 Cl1 145.54(4)
N1 Th1 Cl1 75.49(8)
C1 O1 Th1 151.8(3)
C22 O2 Th1 150.6(3)
C16 N1 C18 107.9(4)
C16 N1 C15 110.6(3)
C18 N1 C15 107.2(3)
C16 N1 Th1 110.0(3)
C18 N1 Th1 113.4(3)
C15 N1 Th1 107.8(3)
C17 N2 C19 108.8(4)
C17 N2 C20 110.5(4)
C19 N2 C20 105.5(3)
C17 N2 Th1 110.5(3)
C19 N2 Th1 112.8(3)
C20 N2 Th1 108.6(3)
O1 C1 C2 117.2(4)
O1 C1 C6 123.0(4)
C2 C1 C6 119.8(4)
C3 C2 C1 120.4(4)
C3 C2 C15 118.8(4)
C1 C2 C15 120.8(4)
C2 C3 C4 121.7(5)
C5 C4 C3 116.8(4)
C5 C4 C7 122.6(5)
C3 C4 C7 120.6(5)
C4 C5 C6 124.4(5)
C5 C6 C1 116.9(4)
C5 C6 C8 119.7(4)
C1 C6 C8 123.4(4)
C9 C7 C10 110.3(6)
C9 C7 C4 109.4(5)
C10 C7 C4 112.0(5)
C9 C7 C11 108.9(6)
C10 C7 C11 106.1(5)
C4 C7 C11 110.0(5)
C14 C8 C13 108.2(5)
C14 C8 C12 106.6(5)
C13 C8 C12 107.2(5)
C14 C8 C6 111.0(4)
C13 C8 C6 111.3(4)
C12 C8 C6 112.3(4)
N1 C15 C2 116.7(4)
N1 C16 C17 111.2(4)
N2 C17 C16 111.1(4)
C21 C20 N2 116.0(4)
C26 C21 C22 120.2(5)
C26 C21 C20 117.8(4)
C22 C21 C20 121.9(4)
O2 C22 C23 122.9(4)
O2 C22 C21 116.9(4)
C23 C22 C21 120.2(4)
C22 C23 C24 116.9(5)
C22 C23 C27 123.3(4)
C24 C23 C27 119.8(4)
C25 C24 C23 123.5(5)
C26 C25 C24 117.9(5)
C26 C25 C28 120.9(5)
C24 C25 C28 121.2(5)
C21 C26 C25 121.3(5)
C30 C27 C29 109.0(5)
C30 C27 C23 110.4(4)
C29 C27 C23 110.6(4)
C30 C27 C31 107.1(4)
C29 C27 C31 107.0(4)
C23 C27 C31 112.6(4)
C32B C28 C34B 132.9(11)
C32B C28 C25 111.4(9)
C34B C28 C25 113.0(8)
C32B C28 C33A 117.8(13)
C34B C28 C33A 61.1(10)
C25 C28 C33A 107.6(7)
C32B C28 C32A 36.0(10)
C34B C28 C32A 112.9(10)
C25 C28 C32A 108.2(6)
C33A C28 C32A 142.5(9)
C32B C28 C33B 65.1(12)
C34B C28 C33B 111.2(10)
C25 C28 C33B 110.8(6)
C33A C28 C33B 56.5(9)
C32A C28 C33B 100.0(10)
C32B C28 C34A 108.4(12)
C34B C28 C34A 41.1(8)
C25 C28 C34A 109.4(7)
C33A C28 C34A 101.5(11)
C32A C28 C34A 76.5(9)
C33B C28 C34A 138.6(8)
C35 N3 C39 117.6(4)
C35 N3 Th1 118.6(3)
C39 N3 Th1 123.5(3)
C44 N4 C40 117.7(4)
C44 N4 Th1 118.2(3)
C40 N4 Th1 123.6(3)
N3 C35 C36 123.7(5)
C37 C36 C35 118.6(5)
C38 C37 C36 118.8(4)
C37 C38 C39 119.6(5)
N3 C39 C38 121.6(4)
N3 C39 C40 116.9(4)
C38 C39 C40 121.5(4)
N4 C40 C41 121.5(4)
N4 C40 C39 116.2(4)
C41 C40 C39 122.2(4)
C42 C41 C40 119.9(5)
C43 C42 C41 118.9(5)
C42 C43 C44 118.8(5)
N4 C44 C43 123.2(5)
C56 C51 C52 120.8(9)
C53 C52 C51 120.8(10)
C52 C53 C54 119.9(10)
C53 C54 C55 119.4(9)
C56 C55 C54 121.5(8)
C51 C56 C55 117.6(8)
C51 C56 C50 122.6(8)
C55 C56 C50 119.8(7)
C67 C66 C65 114(7)
C64 C65 C66 132(7)
C65 C64 C69 112(7)
C65 C64 C70 126(7)
C69 C64 C70 122(7)
C68 C69 C64 120(7)
C69 C68 C67 124(8)
C66 C67 C68 119(8)
C58 C57 C62 113(5)
C57 C58 C59 128(4)
C58 C59 C60 113(2)
C61 C60 C59 126(5)
C62 C61 C60 113(7)
C62 C61 C63 119(7)
C60 C61 C63 128(7)
C57 C62 C61 127(7)

loop_
_geom_bond_atom_site_label_1
_geom_bond_atom_site_label_2
_geom_bond_distance
Th1 O2 2.225(3)
Th1 O1 2.227(3)
Th1 N2 2.707(4)
Th1 N3 2.717(4)
Th1 N4 2.724(4)
Th1 Cl2 2.7342(12)
Th1 N1 2.748(4)
Th1 Cl1 2.7647(11)
O1 C1 1.347(5)
O2 C22 1.354(5)
N1 C16 1.486(5)
N1 C18 1.487(6)
N1 C15 1.496(5)
N2 C17 1.473(6)
N2 C19 1.486(6)
N2 C20 1.508(6)
C1 C2 1.402(6)
C1 C6 1.413(6)
C2 C3 1.385(6)
C2 C15 1.514(6)
C3 C4 1.392(7)
C4 C5 1.386(7)
C4 C7 1.531(7)
C5 C6 1.401(7)
C6 C8 1.539(7)
C7 C9 1.511(8)
C7 C10 1.517(8)
C7 C11 1.543(9)
C8 C14 1.532(8)
C8 C13 1.533(7)
C8 C12 1.538(7)
C16 C17 1.513(6)
C20 C21 1.494(7)
C21 C26 1.384(7)
C21 C22 1.412(6)
C22 C23 1.404(7)
C23 C24 1.412(7)
C23 C27 1.535(7)
C24 C25 1.387(8)
C25 C26 1.386(8)
C25 C28 1.553(7)
C27 C30 1.525(7)
C27 C29 1.534(7)
C27 C31 1.538(7)
C28 C32B 1.336(19)
C28 C34B 1.400(15)
C28 C33A 1.554(17)
C28 C32A 1.591(14)
C28 C33B 1.617(15)
C28 C34A 1.640(17)
N3 C35 1.334(6)
N3 C39 1.352(6)
N4 C44 1.345(6)
N4 C40 1.350(6)
C35 C36 1.380(6)
C36 C37 1.378(7)
C37 C38 1.374(7)
C38 C39 1.394(6)
C39 C40 1.484(7)
C40 C41 1.381(6)
C41 C42 1.375(7)
C42 C43 1.372(7)
C43 C44 1.374(7)
C50 C56 1.508(11)
C51 C56 1.349(11)
C51 C52 1.412(13)
C52 C53 1.312(13)
C53 C54 1.371(13)
C54 C55 1.385(12)
C55 C56 1.371(10)
C66 C67 1.38(2)
C66 C65 1.39(2)
C65 C64 1.38(2)
C64 C69 1.39(2)
C64 C70 1.49(2)
C69 C68 1.39(2)
C68 C67 1.39(2)
C57 C58 1.364(19)
C57 C62 1.36(2)
C58 C59 1.372(19)
C59 C60 1.388(19)
C60 C61 1.38(2)
C61 C62 1.37(2)
C61 C63 1.50(2)
